data_7017581
loop_
_publ_author_name
'Ball, Graham E.'
'Cole, Marcus L.'
'McKay, Alasdair I.'

_publ_section_title
;
 Low valent and hydride complexes of NHC coordinated gallium and indium.
;
_journal_issue 3
_journal_name_full 'Dalton transactions (Cambridge, England : 2003)'
_journal_page_first 946
_journal_page_last 952
_journal_paper_doi 10.1039/c1dt11202c
_journal_volume 41
_journal_year 2012
_chemical_compound_source toluene
_chemical_formula_moiety 'C21 H24 Br3 Ga N2'
_chemical_formula_sum 'C21 H23 Br3 Ga N2'
_chemical_formula_weight 613.87
_chemical_melting_point 561
_chemical_name_common (GaBr3(IMes))
_space_group_IT_number 29
_symmetry_cell_setting orthorhombic
_symmetry_Int_Tables_number 29
_symmetry_space_group_name_Hall 'P 2c -2ac'
_symmetry_space_group_name_H-M 'P c a 21'
_atom_sites_solution_hydrogens geom
_atom_sites_solution_primary direct
_atom_sites_solution_secondary difmap
_audit_creation_method SHELXL-97
_cell_angle_alpha 90.00
_cell_angle_beta 90.00
_cell_angle_gamma 90.00
_cell_formula_units_Z 8
_cell_length_a 16.4429(5)
_cell_length_b 16.6293(5)
_cell_length_c 17.4316(6)
_cell_measurement_temperature 150(2)
_cell_volume 4766.4(3)
_computing_cell_refinement 'Bruker Scalepack'
_computing_data_collection 'Bruker AXS Collect Software'
_computing_data_reduction X-Seed
_computing_molecular_graphics 'X-Seed / POV-Ray'
_computing_publication_material 'Microsoft Office 2010'
_computing_structure_refinement 'SHELXL-97 (Sheldrick, 1997)'
_computing_structure_solution 'SHELXS-97 (Sheldrick, 1990)'
_diffrn_ambient_temperature 150(2)
_diffrn_measured_fraction_theta_full 0.979
_diffrn_measured_fraction_theta_max 0.979
_diffrn_measurement_device_type 'Bruker X8 Apex'
_diffrn_measurement_method 'psi and omega scans'
_diffrn_radiation_monochromator graphite
_diffrn_radiation_probe x-ray
_diffrn_radiation_type MoK\a
_diffrn_radiation_wavelength 0.71073
_diffrn_reflns_av_R_equivalents 0.1644
_diffrn_reflns_av_sigmaI/netI 0.2106
_diffrn_reflns_limit_h_max 23
_diffrn_reflns_limit_h_min -23
_diffrn_reflns_limit_k_max 23
_diffrn_reflns_limit_k_min -23
_diffrn_reflns_limit_l_max 24
_diffrn_reflns_limit_l_min -23
_diffrn_reflns_number 75609
_diffrn_reflns_theta_full 30.55
_diffrn_reflns_theta_max 30.55
_diffrn_reflns_theta_min 2.48
_diffrn_source 'fine-focus sealed tube'
_exptl_absorpt_coefficient_mu 6.193
_exptl_absorpt_correction_T_max 0.7471
_exptl_absorpt_correction_T_min 0.5764
_exptl_absorpt_correction_type empirical
_exptl_absorpt_process_details SADABS
_exptl_crystal_colour colourless
_exptl_crystal_density_diffrn 1.711
_exptl_crystal_density_method 'not measured'
_exptl_crystal_description 'square plate'
_exptl_crystal_F_000 2400
_exptl_crystal_size_max 0.10
_exptl_crystal_size_mid 0.10
_exptl_crystal_size_min 0.05
_refine_diff_density_max 0.871
_refine_diff_density_min -1.223
_refine_diff_density_rms 0.156
_refine_ls_abs_structure_details 'Flack H D (1983), Acta Cryst. A39, 876-881'
_refine_ls_abs_structure_Flack 0.283(16)
_refine_ls_extinction_method none
_refine_ls_goodness_of_fit_ref 0.967
_refine_ls_hydrogen_treatment constr
_refine_ls_matrix_type full
_refine_ls_number_parameters 499
_refine_ls_number_reflns 13580
_refine_ls_number_restraints 1
_refine_ls_restrained_S_all 0.967
_refine_ls_R_factor_all 0.1993
_refine_ls_R_factor_gt 0.0595
_refine_ls_shift/su_max 0.001
_refine_ls_shift/su_mean 0.000
_refine_ls_structure_factor_coef Fsqd
_refine_ls_weighting_details 'calc w=1/[\s^2^(Fo^2^)+(0.0387P)^2^+0.0000P] where P=(Fo^2^+2Fc^2^)/3'
_refine_ls_weighting_scheme calc
_refine_ls_wR_factor_gt 0.0909
_refine_ls_wR_factor_ref 0.1201
_reflns_number_gt 6230
_reflns_number_total 13580
_reflns_threshold_expression >2sigma(I)
_cod_data_source_file c1dt11202c.txt
_cod_data_source_block Compound4
_cod_database_code 7017581

loop_
_symmetry_equiv_pos_as_xyz
'x, y, z'
'-x, -y, z+1/2'
'-x+1/2, y, z+1/2'
'x+1/2, -y, z'

loop_
_atom_site_label
_atom_site_type_symbol
_atom_site_fract_x
_atom_site_fract_y
_atom_site_fract_z
_atom_site_U_iso_or_equiv
_atom_site_adp_type
_atom_site_occupancy
_atom_site_symmetry_multiplicity
_atom_site_calc_flag
_atom_site_refinement_flags
Br1 Br 0.10177(5) 0.59852(5) 0.03022(6) 0.0392(2) Uani 1 1 d .
Br2 Br 0.07643(5) 0.37709(5) 0.00603(6) 0.0391(3) Uani 1 1 d .
Br3 Br 0.19298(6) 0.45707(6) 0.17533(5) 0.0400(2) Uani 1 1 d .
Br4 Br 0.33454(5) 0.87265(5) 0.24366(6) 0.0418(3) Uani 1 1 d .
Br5 Br 0.34334(6) 1.09707(6) 0.24967(6) 0.0417(3) Uani 1 1 d .
Br6 Br 0.44245(7) 0.98852(7) 0.08716(6) 0.0549(3) Uani 1 1 d .
Ga1 Ga 0.16635(5) 0.47626(5) 0.04614(5) 0.0207(2) Uani 1 1 d .
Ga2 Ga 0.41580(5) 0.98310(5) 0.21807(5) 0.0220(2) Uani 1 1 d .
N1 N 0.3220(4) 0.5338(4) -0.0304(5) 0.0286(18) Uani 1 1 d .
N2 N 0.3161(4) 0.4040(4) -0.0289(4) 0.0286(18) Uani 1 1 d .
N3 N 0.5613(4) 0.9119(4) 0.2978(4) 0.0254(17) Uani 1 1 d .
N4 N 0.5734(4) 1.0401(4) 0.2891(4) 0.0251(17) Uani 1 1 d .
C1 C 0.2731(5) 0.4706(4) -0.0094(5) 0.0172(18) Uani 1 1 d .
C2 C 0.3931(7) 0.5054(6) -0.0621(8) 0.045(3) Uani 1 1 d .
H2 H 0.4366 0.5368 -0.0818 0.053 Uiso 1 1 calc R
C3 C 0.3893(5) 0.4248(6) -0.0597(6) 0.043(3) Uani 1 1 d .
H3 H 0.4303 0.3886 -0.0766 0.051 Uiso 1 1 calc R
C4 C 0.3045(5) 0.6196(5) -0.0259(5) 0.0229(19) Uani 1 1 d .
C5 C 0.3236(4) 0.6609(5) 0.0405(5) 0.029(2) Uani 1 1 d .
C6 C 0.3087(5) 0.7419(5) 0.0416(6) 0.034(2) Uani 1 1 d .
H6 H 0.3212 0.7714 0.0868 0.041 Uiso 1 1 calc R
C7 C 0.2765(6) 0.7824(5) -0.0202(7) 0.046(3) Uani 1 1 d .
C8 C 0.2596(6) 0.7369(6) -0.0870(6) 0.040(3) Uani 1 1 d .
H8 H 0.2382 0.7637 -0.1307 0.048 Uiso 1 1 calc R
C9 C 0.2729(5) 0.6564(5) -0.0910(5) 0.027(2) Uani 1 1 d .
C10 C 0.3584(6) 0.6172(6) 0.1105(6) 0.049(3) Uani 1 1 d .
H10A H 0.3893 0.6553 0.1420 0.074 Uiso 1 1 calc R
H10B H 0.3943 0.5737 0.0935 0.074 Uiso 1 1 calc R
H10C H 0.3138 0.5946 0.1410 0.074 Uiso 1 1 calc R
C11 C 0.2627(6) 0.8706(5) -0.0169(7) 0.055(3) Uani 1 1 d .
H11A H 0.2574 0.8875 0.0368 0.082 Uiso 1 1 calc R
H11B H 0.2127 0.8840 -0.0447 0.082 Uiso 1 1 calc R
H11C H 0.3088 0.8986 -0.0405 0.082 Uiso 1 1 calc R
C12 C 0.2550(7) 0.6097(6) -0.1636(6) 0.048(3) Uani 1 1 d .
H12A H 0.2352 0.6467 -0.2033 0.072 Uiso 1 1 calc R
H12B H 0.2133 0.5690 -0.1531 0.072 Uiso 1 1 calc R
H12C H 0.3047 0.5833 -0.1815 0.072 Uiso 1 1 calc R
C13 C 0.2898(4) 0.3223(4) -0.0200(5) 0.022(2) Uani 1 1 d .
C14 C 0.2442(5) 0.2878(4) -0.0796(5) 0.0207(19) Uani 1 1 d .
C15 C 0.2209(5) 0.2087(5) -0.0691(5) 0.034(2) Uani 1 1 d .
H15 H 0.1883 0.1842 -0.1075 0.040 Uiso 1 1 calc R
C16 C 0.2423(5) 0.1632(5) -0.0059(6) 0.028(2) Uani 1 1 d .
C17 C 0.2899(5) 0.2011(5) 0.0484(6) 0.037(2) Uani 1 1 d .
H17 H 0.3078 0.1701 0.0909 0.044 Uiso 1 1 calc R
C18 C 0.3129(5) 0.2795(5) 0.0454(6) 0.029(2) Uani 1 1 d .
C19 C 0.2227(6) 0.3334(6) -0.1520(5) 0.042(3) Uani 1 1 d .
H19A H 0.2727 0.3500 -0.1782 0.063 Uiso 1 1 calc R
H19B H 0.1906 0.3811 -0.1386 0.063 Uiso 1 1 calc R
H19C H 0.1908 0.2986 -0.1860 0.063 Uiso 1 1 calc R
C20 C 0.2156(6) 0.0780(5) 0.0027(6) 0.050(3) Uani 1 1 d .
H20A H 0.1572 0.0764 0.0134 0.075 Uiso 1 1 calc R
H20B H 0.2453 0.0529 0.0452 0.075 Uiso 1 1 calc R
H20C H 0.2269 0.0486 -0.0448 0.075 Uiso 1 1 calc R
C21 C 0.3673(6) 0.3172(6) 0.1045(6) 0.051(3) Uani 1 1 d .
H21A H 0.3353 0.3533 0.1371 0.076 Uiso 1 1 calc R
H21B H 0.4103 0.3478 0.0789 0.076 Uiso 1 1 calc R
H21C H 0.3918 0.2750 0.1362 0.076 Uiso 1 1 calc R
C22 C 0.5238(5) 0.9787(5) 0.2749(5) 0.0197(19) Uani 1 1 d .
C23 C 0.6390(5) 0.9325(6) 0.3260(6) 0.043(3) Uani 1 1 d .
H23 H 0.6788 0.8966 0.3457 0.052 Uiso 1 1 calc R
C24 C 0.6458(6) 1.0125(6) 0.3197(7) 0.039(3) Uani 1 1 d .
H24 H 0.6916 1.0442 0.3336 0.047 Uiso 1 1 calc R
C25 C 0.5347(4) 0.8287(5) 0.2937(5) 0.026(2) Uani 1 1 d .
C26 C 0.4934(5) 0.7959(5) 0.3564(5) 0.029(2) Uani 1 1 d .
C27 C 0.4712(5) 0.7183(5) 0.3517(5) 0.031(2) Uani 1 1 d .
H27 H 0.4417 0.6953 0.3931 0.037 Uiso 1 1 calc R
C28 C 0.4894(5) 0.6705(5) 0.2891(6) 0.035(2) Uani 1 1 d .
C29 C 0.5317(5) 0.7049(5) 0.2282(6) 0.034(2) Uani 1 1 d .
H29 H 0.5439 0.6731 0.1845 0.040 Uiso 1 1 calc R
C30 C 0.5559(5) 0.7831(5) 0.2299(5) 0.027(2) Uani 1 1 d .
C31 C 0.4741(6) 0.8483(6) 0.4265(6) 0.048(3) Uani 1 1 d .
H31A H 0.4355 0.8201 0.4598 0.072 Uiso 1 1 calc R
H31B H 0.4502 0.8993 0.4095 0.072 Uiso 1 1 calc R
H31C H 0.5244 0.8591 0.4550 0.072 Uiso 1 1 calc R
C32 C 0.4672(6) 0.5831(5) 0.2863(6) 0.047(3) Uani 1 1 d .
H32A H 0.4431 0.5671 0.3354 0.071 Uiso 1 1 calc R
H32B H 0.5161 0.5510 0.2766 0.071 Uiso 1 1 calc R
H32C H 0.4277 0.5740 0.2450 0.071 Uiso 1 1 calc R
C33 C 0.6028(6) 0.8181(6) 0.1614(6) 0.047(3) Uani 1 1 d .
H33A H 0.6106 0.7761 0.1226 0.071 Uiso 1 1 calc R
H33B H 0.6558 0.8378 0.1787 0.071 Uiso 1 1 calc R
H33C H 0.5717 0.8626 0.1390 0.071 Uiso 1 1 calc R
C34 C 0.5576(5) 1.1248(5) 0.2795(6) 0.026(2) Uani 1 1 d .
C35 C 0.5815(5) 1.1627(5) 0.2097(5) 0.030(2) Uani 1 1 d .
C36 C 0.5661(5) 1.2437(5) 0.2067(6) 0.039(3) Uani 1 1 d .
H36 H 0.5810 1.2715 0.1612 0.047 Uiso 1 1 calc R
C37 C 0.5300(5) 1.2884(5) 0.2653(6) 0.036(2) Uani 1 1 d .
C38 C 0.5100(6) 1.2472(5) 0.3315(6) 0.035(2) Uani 1 1 d .
H38 H 0.4867 1.2763 0.3730 0.042 Uiso 1 1 calc R
C39 C 0.5224(5) 1.1654(5) 0.3398(5) 0.026(2) Uani 1 1 d .
C40 C 0.6204(5) 1.1188(5) 0.1477(6) 0.042(3) Uani 1 1 d .
H40A H 0.5814 1.0814 0.1249 0.063 Uiso 1 1 calc R
H40B H 0.6670 1.0887 0.1680 0.063 Uiso 1 1 calc R
H40C H 0.6393 1.1568 0.1086 0.063 Uiso 1 1 calc R
C41 C 0.5124(6) 1.3753(6) 0.2557(6) 0.055(3) Uani 1 1 d .
H41A H 0.4603 1.3820 0.2291 0.082 Uiso 1 1 calc R
H41B H 0.5558 1.4004 0.2255 0.082 Uiso 1 1 calc R
H41C H 0.5095 1.4011 0.3062 0.082 Uiso 1 1 calc R
C42 C 0.4985(6) 1.1241(6) 0.4123(5) 0.039(2) Uani 1 1 d .
H42A H 0.4642 1.0776 0.4003 0.059 Uiso 1 1 calc R
H42B H 0.4682 1.1616 0.4449 0.059 Uiso 1 1 calc R
H42C H 0.5474 1.1061 0.4394 0.059 Uiso 1 1 calc R

loop_
_atom_site_aniso_label
_atom_site_aniso_U_11
_atom_site_aniso_U_22
_atom_site_aniso_U_33
_atom_site_aniso_U_23
_atom_site_aniso_U_13
_atom_site_aniso_U_12
Br1 0.0417(5) 0.0293(5) 0.0468(6) 0.0045(5) 0.0088(5) 0.0104(4)
Br2 0.0305(5) 0.0374(6) 0.0494(6) -0.0131(5) 0.0014(4) -0.0028(4)
Br3 0.0477(6) 0.0498(6) 0.0225(5) 0.0064(5) -0.0008(5) -0.0043(5)
Br4 0.0325(5) 0.0312(6) 0.0617(7) 0.0051(5) -0.0099(5) -0.0046(4)
Br5 0.0395(5) 0.0395(6) 0.0462(7) -0.0086(5) -0.0061(5) 0.0090(4)
Br6 0.0498(6) 0.0932(9) 0.0219(6) -0.0101(6) 0.0009(5) -0.0036(6)
Ga1 0.0222(5) 0.0209(5) 0.0189(5) 0.0006(4) 0.0016(4) 0.0015(4)
Ga2 0.0191(5) 0.0265(5) 0.0203(6) -0.0053(4) -0.0020(4) 0.0014(4)
N1 0.021(4) 0.024(4) 0.041(5) -0.001(3) 0.005(3) 0.004(3)
N2 0.026(4) 0.024(4) 0.036(5) 0.001(3) 0.007(3) 0.006(3)
N3 0.019(4) 0.033(4) 0.024(4) -0.001(3) -0.002(3) 0.003(3)
N4 0.022(4) 0.029(4) 0.023(4) -0.007(3) -0.006(3) -0.003(3)
C1 0.021(4) 0.016(5) 0.015(5) -0.002(3) 0.001(4) -0.006(3)
C2 0.026(6) 0.045(7) 0.063(9) -0.005(5) 0.023(6) -0.010(4)
C3 0.026(5) 0.035(6) 0.067(8) -0.006(5) 0.009(5) 0.006(4)
C4 0.026(4) 0.019(5) 0.024(5) 0.002(4) 0.000(4) -0.005(4)
C5 0.024(4) 0.037(5) 0.026(5) -0.005(4) 0.001(4) -0.020(4)
C6 0.046(6) 0.025(5) 0.031(6) -0.004(5) 0.007(5) -0.013(4)
C7 0.046(6) 0.023(6) 0.068(8) 0.009(5) 0.016(6) -0.005(4)
C8 0.044(6) 0.048(7) 0.026(6) 0.012(5) -0.002(5) -0.009(5)
C9 0.036(5) 0.020(5) 0.025(5) -0.004(4) -0.001(4) 0.000(4)
C10 0.062(7) 0.058(7) 0.028(6) 0.003(5) -0.013(5) -0.016(5)
C11 0.058(7) 0.026(6) 0.080(9) -0.006(5) 0.034(6) -0.010(5)
C12 0.055(6) 0.067(7) 0.023(5) -0.010(5) -0.008(5) -0.001(6)
C13 0.021(4) 0.008(4) 0.038(6) 0.003(4) 0.016(4) 0.003(3)
C14 0.026(4) 0.018(4) 0.019(5) 0.004(4) 0.006(4) 0.001(4)
C15 0.043(6) 0.031(6) 0.027(5) -0.013(4) 0.004(4) 0.002(4)
C16 0.033(5) 0.018(5) 0.033(6) 0.006(4) 0.008(4) 0.013(4)
C17 0.041(5) 0.031(5) 0.037(6) 0.015(5) 0.008(5) 0.014(4)
C18 0.034(5) 0.024(5) 0.029(5) 0.000(4) -0.003(5) 0.012(4)
C19 0.057(7) 0.042(6) 0.028(6) -0.005(5) -0.002(5) 0.002(5)
C20 0.076(7) 0.020(5) 0.054(7) 0.000(5) -0.003(6) 0.008(5)
C21 0.053(6) 0.049(7) 0.050(8) 0.000(6) -0.020(6) 0.004(5)
C22 0.014(4) 0.020(5) 0.025(5) -0.005(4) 0.002(4) 0.009(4)
C23 0.025(5) 0.049(7) 0.055(7) -0.010(6) -0.021(5) 0.006(5)
C24 0.028(6) 0.030(6) 0.059(8) -0.005(5) -0.015(5) 0.007(4)
C25 0.013(4) 0.023(5) 0.042(6) 0.002(4) -0.005(4) 0.003(3)
C26 0.026(5) 0.026(5) 0.034(6) 0.007(4) 0.001(4) 0.008(4)
C27 0.022(5) 0.033(6) 0.038(6) 0.010(5) -0.001(4) 0.010(4)
C28 0.035(5) 0.022(5) 0.049(7) 0.007(5) -0.003(5) 0.011(4)
C29 0.027(5) 0.022(5) 0.052(7) -0.006(5) 0.007(5) 0.004(4)
C30 0.027(5) 0.022(5) 0.033(6) -0.008(4) 0.005(4) 0.006(4)
C31 0.063(7) 0.048(7) 0.032(6) -0.006(5) 0.017(5) 0.002(5)
C32 0.055(6) 0.034(6) 0.053(7) 0.004(5) -0.014(5) 0.005(5)
C33 0.044(6) 0.049(6) 0.048(7) 0.005(5) 0.017(5) 0.007(5)
C34 0.020(4) 0.016(5) 0.042(6) -0.002(4) -0.006(4) 0.000(4)
C35 0.027(5) 0.035(6) 0.028(5) -0.006(4) -0.007(4) -0.003(4)
C36 0.045(6) 0.038(6) 0.035(6) 0.007(5) -0.005(5) -0.019(5)
C37 0.039(5) 0.024(5) 0.044(7) -0.001(5) -0.014(5) -0.011(4)
C38 0.046(6) 0.030(6) 0.029(6) -0.016(5) -0.001(5) 0.003(4)
C39 0.028(5) 0.024(5) 0.025(5) -0.002(4) -0.003(4) -0.003(4)
C40 0.036(5) 0.047(6) 0.042(6) 0.004(5) 0.006(5) -0.002(5)
C41 0.073(7) 0.038(7) 0.054(8) -0.007(5) -0.011(6) -0.012(5)
C42 0.045(6) 0.048(6) 0.023(5) 0.008(5) -0.005(4) 0.010(5)

loop_
_atom_type_symbol
_atom_type_description
_atom_type_scat_dispersion_real
_atom_type_scat_dispersion_imag
_atom_type_scat_source
C C 0.0033 0.0016 'International Tables Vol C Tables 4.2.6.8 and 6.1.1.4'
H H 0.0000 0.0000 'International Tables Vol C Tables 4.2.6.8 and 6.1.1.4'
N N 0.0061 0.0033 'International Tables Vol C Tables 4.2.6.8 and 6.1.1.4'
Ga Ga 0.2307 1.6083 'International Tables Vol C Tables 4.2.6.8 and 6.1.1.4'
Br Br -0.2901 2.4595 'International Tables Vol C Tables 4.2.6.8 and 6.1.1.4'

loop_
_geom_angle_atom_site_label_1
_geom_angle_atom_site_label_2
_geom_angle_atom_site_label_3
_geom_angle
C1 Ga1 Br1 112.6(2)
C1 Ga1 Br3 107.3(2)
Br1 Ga1 Br3 108.96(5)
C1 Ga1 Br2 112.2(2)
Br1 Ga1 Br2 107.22(5)
Br3 Ga1 Br2 108.37(5)
C22 Ga2 Br5 111.3(2)
C22 Ga2 Br4 112.4(2)
Br5 Ga2 Br4 107.93(5)
C22 Ga2 Br6 108.4(2)
Br5 Ga2 Br6 107.46(6)
Br4 Ga2 Br6 109.19(5)
C1 N1 C2 110.0(7)
C1 N1 C4 128.2(7)
C2 N1 C4 121.7(7)
C1 N2 C3 110.7(7)
C1 N2 C13 126.1(7)
C3 N2 C13 123.3(7)
C22 N3 C23 108.7(7)
C22 N3 C25 129.8(7)
C23 N3 C25 121.4(7)
C22 N4 C24 110.2(7)
C22 N4 C34 128.1(7)
C24 N4 C34 121.6(7)
N2 C1 N1 104.6(7)
N2 C1 Ga1 127.9(5)
N1 C1 Ga1 127.3(6)
C3 C2 N1 106.9(8)
C2 C3 N2 107.8(8)
C5 C4 C9 123.4(8)
C5 C4 N1 119.1(8)
C9 C4 N1 117.4(7)
C6 C5 C4 117.3(8)
C6 C5 C10 121.5(8)
C4 C5 C10 121.1(8)
C5 C6 C7 122.7(9)
C6 C7 C8 117.2(8)
C6 C7 C11 120.8(10)
C8 C7 C11 121.9(10)
C9 C8 C7 122.4(9)
C8 C9 C4 116.9(8)
C8 C9 C12 121.0(8)
C4 C9 C12 122.0(7)
C18 C13 C14 122.8(7)
C18 C13 N2 119.2(8)
C14 C13 N2 117.9(7)
C15 C14 C13 116.0(8)
C15 C14 C19 121.5(8)
C13 C14 C19 122.5(7)
C16 C15 C14 123.8(9)
C17 C16 C15 116.1(8)
C17 C16 C20 122.1(8)
C15 C16 C20 121.8(9)
C18 C17 C16 124.8(9)
C17 C18 C13 116.3(8)
C17 C18 C21 122.7(8)
C13 C18 C21 120.7(8)
N4 C22 N3 107.5(7)
N4 C22 Ga2 126.8(6)
N3 C22 Ga2 125.4(6)
C24 C23 N3 106.8(8)
C23 C24 N4 106.8(8)
C30 C25 C26 122.4(8)
C30 C25 N3 118.8(8)
C26 C25 N3 118.7(8)
C27 C26 C25 117.3(8)
C27 C26 C31 122.6(8)
C25 C26 C31 120.1(8)
C26 C27 C28 122.7(9)
C27 C28 C29 118.3(8)
C27 C28 C32 122.0(9)
C29 C28 C32 119.7(9)
C30 C29 C28 121.6(9)
C29 C30 C25 117.7(8)
C29 C30 C33 119.5(8)
C25 C30 C33 122.9(7)
C39 C34 C35 123.4(8)
C39 C34 N4 117.8(8)
C35 C34 N4 118.8(8)
C36 C35 C34 114.5(8)
C36 C35 C40 123.2(9)
C34 C35 C40 122.3(8)
C35 C36 C37 125.0(9)
C38 C37 C36 116.7(8)
C38 C37 C41 122.1(9)
C36 C37 C41 121.2(9)
C37 C38 C39 122.6(9)
C34 C39 C38 117.7(8)
C34 C39 C42 122.2(8)
C38 C39 C42 120.1(8)

loop_
_geom_bond_atom_site_label_1
_geom_bond_atom_site_label_2
_geom_bond_distance
Br1 Ga1 2.3103(12)
Br2 Ga1 2.3226(12)
Br3 Ga1 2.3162(14)
Br4 Ga2 2.3148(13)
Br5 Ga2 2.3054(13)
Br6 Ga2 2.3253(15)
Ga1 C1 2.006(8)
Ga2 C22 2.034(8)
N1 C1 1.373(10)
N1 C2 1.376(12)
N1 C4 1.458(10)
N2 C1 1.358(10)
N2 C3 1.363(11)
N2 C13 1.435(10)
N3 C22 1.333(10)
N3 C23 1.411(11)
N3 C25 1.453(10)
N4 C22 1.330(10)
N4 C24 1.384(12)
N4 C34 1.441(10)
C2 C3 1.343(12)
C4 C5 1.381(12)
C4 C9 1.390(12)
C5 C6 1.371(11)
C5 C10 1.531(12)
C6 C7 1.376(14)
C7 C8 1.417(14)
C7 C11 1.486(12)
C8 C9 1.358(12)
C9 C12 1.515(12)
C13 C18 1.397(12)
C13 C14 1.403(12)
C14 C15 1.382(11)
C14 C19 1.514(12)
C15 C16 1.381(12)
C16 C17 1.380(13)
C16 C20 1.492(11)
C17 C18 1.359(11)
C18 C21 1.501(13)
C23 C24 1.340(13)
C25 C30 1.390(12)
C25 C26 1.397(12)
C26 C27 1.344(11)
C26 C31 1.534(12)
C27 C28 1.383(13)
C28 C29 1.392(13)
C28 C32 1.500(12)
C29 C30 1.360(11)
C30 C33 1.536(12)
C34 C39 1.377(12)
C34 C35 1.427(13)
C35 C36 1.372(11)
C35 C40 1.451(12)
C36 C37 1.396(13)
C37 C38 1.381(13)
C37 C41 1.484(12)
C38 C39 1.384(11)
C39 C42 1.490(12)
